data_2017281
loop_
_publ_author_name
'G\'omez, Sandra L.'
'Sanabria, Carlos M.'
'Palma, Alirio'
'Bahsas, Ali'
'Cobo, Justo'
'Glidewell, Christopher'

_publ_section_title
;
 Four differently substituted
 2-aryl-2,3,4,5-tetrahydro-1<i>H</i>-1,4-epoxy-1-benzazepines:
 hydrogen-bonded structures in one, two and three dimensions
;
_journal_coeditor_code FA3200
_journal_issue 9
_journal_name_full 'Acta Crystallographica Section C'
_journal_page_first o465
_journal_page_last o469
_journal_paper_doi 10.1107/S0108270109030339
_journal_volume 65
_journal_year 2009
_chemical_formula_iupac 'C16 H14 Cl N O'
_chemical_formula_moiety 'C16 H14 Cl N O'
_chemical_formula_sum 'C16 H14 Cl N O'
_chemical_formula_weight 271.73
_chemical_name_systematic
;
(2<i>S</i>,4<i>R</i>)-2-<i>exo</i>-(2-Chlorophenyl)-2,3,4,5-tetrahydro-
1<i>H</i>-1,4-epoxy-1-benzazepine
;
_space_group_IT_number 4
_symmetry_cell_setting monoclinic
_symmetry_space_group_name_Hall 'P 2yb'
_symmetry_space_group_name_H-M 'P 1 21 1'
_atom_sites_solution_hydrogens geom
_atom_sites_solution_primary direct
_atom_sites_solution_secondary difmap
_cell_angle_alpha 90.00
_cell_angle_beta 101.622(17)
_cell_angle_gamma 90.00
_cell_formula_units_Z 2
_cell_length_a 8.8558(19)
_cell_length_b 7.3585(13)
_cell_length_c 9.9622(18)
_cell_measurement_reflns_used 2889
_cell_measurement_temperature 120(2)
_cell_measurement_theta_max 27.49
_cell_measurement_theta_min 3.47
_cell_volume 635.9(2)
_computing_cell_refinement 'DIRAX/LSQ (Duisenberg <i>et al.</i>,  2000)'
_computing_data_collection 'COLLECT (Hooft, 1999)'
_computing_data_reduction 'EVALCCD (Duisenberg <i>et al.</i>,  2003)'
_computing_molecular_graphics 'PLATON (Spek, 2009)'
_computing_publication_material 'SHELXL97 (Sheldrick, 2008) and PLATON (Spek, 2009)'
_computing_structure_refinement 'SHELXL97 (Sheldrick, 2008)'
_computing_structure_solution 'Sir2004 (Burla <i>et al.</i>,  2005)'
_diffrn_ambient_temperature 120(2)
_diffrn_detector_area_resol_mean 9.091
_diffrn_measured_fraction_theta_full 0.997
_diffrn_measured_fraction_theta_max 0.997
_diffrn_measurement_device_type 'Bruker--Nonius KappaCCD'
_diffrn_measurement_method '\f & \w scans'
_diffrn_radiation_monochromator graphite
_diffrn_radiation_source 'Bruker-Nonius FR591 rotating anode'
_diffrn_radiation_type 'Mo K\a'
_diffrn_radiation_wavelength 0.71073
_diffrn_reflns_av_R_equivalents 0.0475
_diffrn_reflns_av_sigmaI/netI 0.0542
_diffrn_reflns_limit_h_max 11
_diffrn_reflns_limit_h_min -11
_diffrn_reflns_limit_k_max 9
_diffrn_reflns_limit_k_min -9
_diffrn_reflns_limit_l_max 12
_diffrn_reflns_limit_l_min -12
_diffrn_reflns_number 10226
_diffrn_reflns_theta_full 27.49
_diffrn_reflns_theta_max 27.49
_diffrn_reflns_theta_min 3.47
_diffrn_standards_decay_% 0
_diffrn_standards_interval_count 0
_diffrn_standards_interval_time 0
_diffrn_standards_number 0
_exptl_absorpt_coefficient_mu 0.290
_exptl_absorpt_correction_T_max 0.980
_exptl_absorpt_correction_T_min 0.919
_exptl_absorpt_correction_type multi-scan
_exptl_absorpt_process_details '(SADABS; Sheldrick, 2003)'
_exptl_crystal_colour colourless
_exptl_crystal_density_diffrn 1.419
_exptl_crystal_density_method 'not measured'
_exptl_crystal_description plate
_exptl_crystal_F_000 284
_exptl_crystal_size_max 0.25
_exptl_crystal_size_mid 0.15
_exptl_crystal_size_min 0.07
_refine_diff_density_max 0.227
_refine_diff_density_min -0.223
_refine_ls_abs_structure_details 'Flack (1983), 1323 Bijvoet pairs'
_refine_ls_abs_structure_Flack 0.07(6)
_refine_ls_extinction_method none
_refine_ls_goodness_of_fit_ref 1.077
_refine_ls_hydrogen_treatment constr
_refine_ls_matrix_type full
_refine_ls_number_parameters 172
_refine_ls_number_reflns 2889
_refine_ls_number_restraints 1
_refine_ls_restrained_S_all 1.077
_refine_ls_R_factor_all 0.0573
_refine_ls_R_factor_gt 0.0383
_refine_ls_shift/su_max 0.001
_refine_ls_shift/su_mean 0.000
_refine_ls_structure_factor_coef Fsqd
_refine_ls_weighting_details 'w=1/[\s^2^(Fo^2^)+(0.0364P)^2^+0.0138P] where P=(Fo^2^+2Fc^2^)/3'
_refine_ls_weighting_scheme calc
_refine_ls_wR_factor_gt 0.0716
_refine_ls_wR_factor_ref 0.0782
_reflns_number_gt 2400
_reflns_number_total 2889
_reflns_threshold_expression I>2\s(I)
_cod_data_source_file fa3200.cif
_cod_data_source_block IV
_cod_depositor_comments
;
The following automatic conversions were performed:
'_exptl_absorpt_correction_type' value 'Multi-scan' changed to
'multi-scan' according to
'/home/saulius/struct/CIF-dictionaries/cif_core.dic' dictionary named
'cif_core.dic' version 2.4.1 from 2010-06-29.

Automatic conversion script
Id: cif_fix_enum 1527 2010-12-29 10:47:43Z saulius 

The following automatic conversions were performed:

'_exptl_absorpt_correction_type' value 'Multi-scan' changed to
'multi-scan' according to
/home/saulius/struct/CIF-dictionaries/cif_core.dic dictionary named
'cif_core.dic' version 2.4.1 from 2010-06-29.

Automatic conversion script
Id: cif_fix_values 1715 2011-07-08 13:25:40Z adriana 
;
_cod_original_sg_symbol_H-M 'P 21'
_cod_database_code 2017281
_cod_database_fobs_code 2017281

loop_
_symmetry_equiv_pos_as_xyz
'x, y, z'
'-x, y+1/2, -z'

loop_
_atom_site_type_symbol
_atom_site_label
_atom_site_fract_x
_atom_site_fract_y
_atom_site_fract_z
_atom_site_U_iso_or_equiv
_atom_site_adp_type
_atom_site_calc_flag
_atom_site_refinement_flags
_atom_site_occupancy
_atom_site_disorder_assembly
_atom_site_disorder_group
N N1 0.3548(2) 0.4825(2) 0.18686(17) 0.0189(4) Uani d . 1 . .
C C2 0.4652(2) 0.4263(3) 0.3111(2) 0.0167(4) Uani d . 1 . .
H H2 0.4106 0.4142 0.3893 0.020 Uiso calc R 1 . .
C C3 0.5224(3) 0.2389(3) 0.2750(2) 0.0193(5) Uani d . 1 . .
H H3A 0.6364 0.2325 0.2970 0.023 Uiso calc R 1 . .
H H3B 0.4800 0.1410 0.3248 0.023 Uiso calc R 1 . .
C C4 0.4615(2) 0.2243(3) 0.1217(2) 0.0198(5) Uani d . 1 . .
H H4 0.5423 0.1742 0.0748 0.024 Uiso calc R 1 . .
C C5 0.3142(3) 0.1174(3) 0.0832(2) 0.0233(5) Uani d . 1 . .
H H5A 0.2902 0.0968 -0.0171 0.028 Uiso calc R 1 . .
H H5B 0.3270 -0.0025 0.1291 0.028 Uiso calc R 1 . .
C C5a 0.1839(2) 0.2184(3) 0.1251(2) 0.0186(5) Uani d . 1 . .
C C6 0.0384(3) 0.1435(3) 0.1122(2) 0.0220(5) Uani d . 1 . .
H H6 0.0188 0.0249 0.0750 0.026 Uiso calc R 1 . .
C C7 -0.0781(2) 0.2391(3) 0.1528(2) 0.0224(5) Uani d . 1 . .
H H7 -0.1782 0.1873 0.1412 0.027 Uiso calc R 1 . .
C C8 -0.0511(2) 0.4091(3) 0.2101(2) 0.0220(5) Uani d . 1 . .
H H8 -0.1307 0.4723 0.2417 0.026 Uiso calc R 1 . .
C C9 0.0924(3) 0.4869(3) 0.2211(2) 0.0211(5) Uani d . 1 . .
H H9 0.1114 0.6054 0.2585 0.025 Uiso calc R 1 . .
C C9a 0.2083(2) 0.3927(3) 0.17793(18) 0.0176(4) Uani d . 1 . .
O O14 0.42541(16) 0.4106(2) 0.08003(13) 0.0212(4) Uani d . 1 . .
C C21 0.5933(2) 0.5633(3) 0.3468(2) 0.0163(4) Uani d . 1 . .
C C22 0.7029(2) 0.5473(3) 0.4668(2) 0.0181(5) Uani d . 1 . .
C C23 0.8225(3) 0.6676(3) 0.5033(2) 0.0228(5) Uani d . 1 . .
H H23 0.8945 0.6540 0.5873 0.027 Uiso calc R 1 . .
C C24 0.8362(3) 0.8084(3) 0.4157(2) 0.0276(5) Uani d . 1 . .
H H24 0.9180 0.8933 0.4392 0.033 Uiso calc R 1 . .
C C25 0.7315(3) 0.8262(3) 0.2941(2) 0.0251(5) Uani d . 1 . .
H H25 0.7429 0.9211 0.2322 0.030 Uiso calc R 1 . .
C C26 0.6099(2) 0.7062(3) 0.2620(2) 0.0197(5) Uani d . 1 . .
H H26 0.5360 0.7226 0.1794 0.024 Uiso calc R 1 . .
Cl Cl22 0.69066(6) 0.36764(7) 0.57757(5) 0.02486(14) Uani d . 1 . .

loop_
_atom_site_aniso_label
_atom_site_aniso_U_11
_atom_site_aniso_U_22
_atom_site_aniso_U_33
_atom_site_aniso_U_12
_atom_site_aniso_U_13
_atom_site_aniso_U_23
N1 0.0174(10) 0.0213(9) 0.0182(9) 0.0005(8) 0.0041(7) -0.0013(7)
C2 0.0161(11) 0.0163(10) 0.0173(9) -0.0003(8) 0.0024(8) 0.0011(8)
C3 0.0181(11) 0.0151(10) 0.0244(11) -0.0007(9) 0.0036(9) 0.0006(8)
C4 0.0188(12) 0.0205(11) 0.0204(11) 0.0009(9) 0.0046(9) -0.0032(9)
C5 0.0208(12) 0.0262(12) 0.0230(11) -0.0018(9) 0.0044(9) -0.0067(9)
C5a 0.0190(12) 0.0208(12) 0.0150(10) -0.0014(9) 0.0013(9) -0.0008(8)
C6 0.0230(13) 0.0230(12) 0.0183(11) -0.0045(9) 0.0003(9) -0.0012(9)
C7 0.0139(12) 0.0313(13) 0.0216(11) -0.0007(10) 0.0030(9) 0.0057(10)
C8 0.0163(11) 0.0287(13) 0.0203(10) 0.0052(9) 0.0023(9) 0.0032(9)
C9 0.0208(12) 0.0215(11) 0.0187(10) 0.0049(10) -0.0013(9) -0.0003(9)
C9a 0.0160(10) 0.0202(12) 0.0154(9) -0.0003(9) 0.0001(7) 0.0005(9)
O14 0.0199(8) 0.0279(9) 0.0166(7) -0.0017(6) 0.0053(6) 0.0012(6)
C21 0.0167(11) 0.0153(10) 0.0186(10) 0.0016(9) 0.0076(9) -0.0023(8)
C22 0.0207(12) 0.0194(11) 0.0154(10) 0.0011(9) 0.0067(9) -0.0015(8)
C23 0.0197(12) 0.0233(12) 0.0245(11) -0.0007(10) 0.0021(9) -0.0067(9)
C24 0.0228(13) 0.0219(12) 0.0381(13) -0.0064(9) 0.0064(11) -0.0102(10)
C25 0.0262(13) 0.0173(13) 0.0339(12) 0.0000(9) 0.0113(10) 0.0015(9)
C26 0.0193(12) 0.0169(10) 0.0232(11) 0.0020(9) 0.0051(9) 0.0009(9)
Cl22 0.0284(3) 0.0247(3) 0.0202(2) 0.0007(2) 0.0016(2) 0.0033(2)

loop_
_atom_type_symbol
_atom_type_description
_atom_type_scat_dispersion_real
_atom_type_scat_dispersion_imag
_atom_type_scat_source
C C 0.0033 0.0016 'International Tables Vol C Tables 4.2.6.8 and 6.1.1.4'
H H 0.0000 0.0000 'International Tables Vol C Tables 4.2.6.8 and 6.1.1.4'
Cl Cl 0.1484 0.1585 'International Tables Vol C Tables 4.2.6.8 and 6.1.1.4'
N N 0.0061 0.0033 'International Tables Vol C Tables 4.2.6.8 and 6.1.1.4'
O O 0.0106 0.0060 'International Tables Vol C Tables 4.2.6.8 and 6.1.1.4'

loop_
_geom_angle_atom_site_label_1
_geom_angle_atom_site_label_2
_geom_angle_atom_site_label_3
_geom_angle_site_symmetry_1
_geom_angle_site_symmetry_3
_geom_angle
_geom_angle_publ_flag
O14 N1 C9a . . 107.77(15) ?
O14 N1 C2 . . 101.79(14) ?
C9a N1 C2 . . 111.08(16) ?
N1 C2 C21 . . 110.59(17) ?
N1 C2 C3 . . 104.42(16) ?
C21 C2 C3 . . 112.85(17) ?
N1 C2 H2 . . 109.6 ?
C21 C2 H2 . . 109.6 ?
C3 C2 H2 . . 109.6 ?
C4 C3 C2 . . 103.42(17) ?
C4 C3 H3A . . 111.1 ?
C2 C3 H3A . . 111.1 ?
C4 C3 H3B . . 111.1 ?
C2 C3 H3B . . 111.1 ?
H3A C3 H3B . . 109.0 ?
O14 C4 C5 . . 106.96(17) ?
O14 C4 C3 . . 103.56(16) ?
C5 C4 C3 . . 114.01(18) ?
O14 C4 H4 . . 110.7 ?
C5 C4 H4 . . 110.7 ?
C3 C4 H4 . . 110.7 ?
C5a C5 C4 . . 110.22(18) ?
C5a C5 H5A . . 109.6 ?
C4 C5 H5A . . 109.6 ?
C5a C5 H5B . . 109.6 ?
C4 C5 H5B . . 109.6 ?
H5A C5 H5B . . 108.1 ?
C6 C5a C9a . . 118.3(2) ?
C6 C5a C5 . . 122.06(19) ?
C9a C5a C5 . . 119.60(19) ?
C7 C6 C5a . . 120.6(2) ?
C7 C6 H6 . . 119.7 ?
C5a C6 H6 . . 119.7 ?
C8 C7 C6 . . 120.6(2) ?
C8 C7 H7 . . 119.7 ?
C6 C7 H7 . . 119.7 ?
C7 C8 C9 . . 119.5(2) ?
C7 C8 H8 . . 120.3 ?
C9 C8 H8 . . 120.3 ?
C9a C9 C8 . . 119.9(2) ?
C9a C9 H9 . . 120.0 ?
C8 C9 H9 . . 120.0 ?
C9 C9a C5a . . 121.03(19) ?
C9 C9a N1 . . 117.85(19) ?
C5a C9a N1 . . 121.11(18) ?
N1 O14 C4 . . 103.87(14) ?
C26 C21 C22 . . 116.92(19) ?
C26 C21 C2 . . 122.36(19) ?
C22 C21 C2 . . 120.70(18) ?
C23 C22 C21 . . 122.9(2) ?
C23 C22 Cl22 . . 117.79(16) ?
C21 C22 Cl22 . . 119.34(16) ?
C22 C23 C24 . . 118.7(2) ?
C22 C23 H23 . . 120.6 ?
C24 C23 H23 . . 120.6 ?
C23 C24 C25 . . 120.0(2) ?
C23 C24 H24 . . 120.0 ?
C25 C24 H24 . . 120.0 ?
C24 C25 C26 . . 119.9(2) ?
C24 C25 H25 . . 120.0 ?
C26 C25 H25 . . 120.0 ?
C21 C26 C25 . . 121.5(2) ?
C21 C26 H26 . . 119.3 ?
C25 C26 H26 . . 119.3 ?

loop_
_geom_bond_atom_site_label_1
_geom_bond_atom_site_label_2
_geom_bond_site_symmetry_2
_geom_bond_distance
_geom_bond_publ_flag
N1 O14 . 1.439(2) ?
N1 C9a . 1.443(3) ?
N1 C2 . 1.474(3) ?
C2 C21 . 1.506(3) ?
C2 C3 . 1.537(3) ?
C2 H2 . 1.0000 ?
C3 C4 . 1.518(3) ?
C3 H3A . 0.9900 ?
C3 H3B . 0.9900 ?
C4 O14 . 1.449(3) ?
C4 C5 . 1.505(3) ?
C4 H4 . 1.0000 ?
C5 C5a . 1.501(3) ?
C5 H5A . 0.9900 ?
C5 H5B . 0.9900 ?
C5a C6 . 1.384(3) ?
C5a C9a . 1.386(3) ?
C6 C7 . 1.376(3) ?
C6 H6 . 0.9500 ?
C7 C8 . 1.375(3) ?
C7 H7 . 0.9500 ?
C8 C9 . 1.378(3) ?
C8 H8 . 0.9500 ?
C9 C9a . 1.378(3) ?
C9 H9 . 0.9500 ?
C21 C26 . 1.375(3) ?
C21 C22 . 1.385(3) ?
C22 C23 . 1.372(3) ?
C22 Cl22 . 1.739(2) ?
C23 C24 . 1.375(3) ?
C23 H23 . 0.9500 ?
C24 C25 . 1.376(3) ?
C24 H24 . 0.9500 ?
C25 C26 . 1.379(3) ?
C25 H25 . 0.9500 ?
C26 H26 . 0.9500 ?

loop_
_geom_hbond_atom_site_label_D
_geom_hbond_atom_site_label_H
_geom_hbond_atom_site_label_A
_geom_hbond_site_symmetry_A
_geom_hbond_distance_DH
_geom_hbond_distance_HA
_geom_hbond_distance_DA
_geom_hbond_angle_DHA
_geom_hbond_publ_flag
C3 H3B Cl22 2_646 0.99 2.81 3.781(3) 169 no
C4 H4 O14 2_645 1.00 2.53 3.344(3) 138 no
C6 H6 Cg1 2_545 0.95 2.83 3.657(2) 146 no
C8 H8 Cg2 1_455 0.95 2.65 3.571(2) 163 no
C23 H23 Cg1 2_656 0.95 2.68 3.415(2) 134 no

loop_
_geom_torsion_atom_site_label_1
_geom_torsion_atom_site_label_2
_geom_torsion_atom_site_label_3
_geom_torsion_atom_site_label_4
_geom_torsion_site_symmetry_1
_geom_torsion_site_symmetry_2
_geom_torsion_site_symmetry_3
_geom_torsion_site_symmetry_4
_geom_torsion
_geom_torsion_publ_flag
O14 N1 C2 C21 . . . . 85.61(18) ?
C9a N1 C2 C21 . . . . -159.89(16) ?
O14 N1 C2 C3 . . . . -36.05(19) ?
C9a N1 C2 C3 . . . . 78.4(2) ?
N1 C2 C3 C4 . . . . 11.1(2) ?
C21 C2 C3 C4 . . . . -109.06(19) ?
C2 C3 C4 O14 . . . . 17.8(2) ?
C2 C3 C4 C5 . . . . -98.1(2) ?
O14 C4 C5 C5a . . . . -45.7(2) ?
C3 C4 C5 C5a . . . . 68.2(2) ?
C4 C5 C5a C6 . . . . -174.42(19) ?
C4 C5 C5a C9a . . . . 5.9(3) ?
C9a C5a C6 C7 . . . . -0.9(3) ?
C5 C5a C6 C7 . . . . 179.38(19) ?
C5a C6 C7 C8 . . . . -1.6(3) ?
C6 C7 C8 C9 . . . . 2.8(3) ?
C7 C8 C9 C9a . . . . -1.5(3) ?
C8 C9 C9a C5a . . . . -1.0(3) ?
C8 C9 C9a N1 . . . . 177.72(18) ?
C6 C5a C9a C9 . . . . 2.2(3) ?
C5 C5a C9a C9 . . . . -178.05(19) ?
C6 C5a C9a N1 . . . . -176.48(18) ?
C5 C5a C9a N1 . . . . 3.2(3) ?
O14 N1 C9a C9 . . . . -150.88(16) ?
C2 N1 C9a C9 . . . . 98.4(2) ?
O14 N1 C9a C5a . . . . 27.9(2) ?
C2 N1 C9a C5a . . . . -82.8(2) ?
C9a N1 O14 C4 . . . . -68.07(18) ?
C2 N1 O14 C4 . . . . 48.85(17) ?
C5 C4 O14 N1 . . . . 79.27(17) ?
C3 C4 O14 N1 . . . . -41.47(19) ?
N1 C2 C21 C26 . . . . -7.6(3) ?
C3 C2 C21 C26 . . . . 109.0(2) ?
N1 C2 C21 C22 . . . . 174.08(17) ?
C3 C2 C21 C22 . . . . -69.4(2) ?
C26 C21 C22 C23 . . . . 1.0(3) ?
C2 C21 C22 C23 . . . . 179.41(19) ?
C26 C21 C22 Cl22 . . . . -179.01(15) ?
C2 C21 C22 Cl22 . . . . -0.6(3) ?
C21 C22 C23 C24 . . . . -1.3(3) ?
Cl22 C22 C23 C24 . . . . 178.62(17) ?
C22 C23 C24 C25 . . . . -0.2(3) ?
C23 C24 C25 C26 . . . . 2.1(3) ?
C22 C21 C26 C25 . . . . 1.0(3) ?
C2 C21 C26 C25 . . . . -177.46(19) ?
C24 C25 C26 C21 . . . . -2.5(3) ?

loop_
_cod_related_entry_id
_cod_related_entry_database
_cod_related_entry_code
1 ChemSpider 30654186
